data_2207121
loop_
_publ_author_name
'McLauchlan, Craig C.'
'McDonald, Kenneth J.'

_publ_section_title
;
 Chloro[hydrotris(pyrazol-1-yl)borato]oxo(1<i>H</i>-pyrazole)vanadium(IV)
;
_journal_coeditor_code AC6210
_journal_issue 11
_journal_name_full 'Acta Crystallographica Section E'
_journal_page_first m2379
_journal_page_last m2381
_journal_paper_doi 10.1107/S1600536805033568
_journal_volume 61
_journal_year 2005
_chemical_formula_iupac '[V (C9 H10 B N6) Cl O (C3 H4 N2)]'
_chemical_formula_moiety 'C12 H14 B Cl N8 O V'
_chemical_formula_sum 'C12 H14 B Cl N8 O V'
_chemical_formula_weight 383.51
_chemical_name_systematic
;
Chloro[hydrotris(pyrazol-1-yl)borato]oxo(1H-pyrazole)vanadium(IV)
;
_space_group_IT_number 14
_symmetry_cell_setting monoclinic
_symmetry_space_group_name_Hall '-P 2ybc'
_symmetry_space_group_name_H-M 'P 1 21/c 1'
_atom_sites_solution_hydrogens geom
_atom_sites_solution_primary direct
_atom_sites_solution_secondary difmap
_cell_angle_alpha 90.00
_cell_angle_beta 94.642(6)
_cell_angle_gamma 90.00
_cell_formula_units_Z 4
_cell_length_a 8.3295(5)
_cell_length_b 12.6110(8)
_cell_length_c 15.3711(12)
_cell_measurement_reflns_used 7083
_cell_measurement_temperature 100(2)
_cell_measurement_theta_max 28.4982
_cell_measurement_theta_min 3.9821
_cell_volume 1609.34(19)
_computing_cell_refinement
;
CrysAlis RED (Oxford Diffraction, 2004)
;
_computing_data_collection
;
CrysAlis CCD (Oxford Diffraction, 2004)
;
_computing_data_reduction
;
CrysAlis RED
;
_computing_molecular_graphics SHELXL97
_computing_publication_material 'WinGX (Farrugia, 1999)'
_computing_structure_refinement 'SHELXL97 (Sheldrick, 1997)'
_computing_structure_solution 'SHELXS97 (Sheldrick, 1997)'
_diffrn_ambient_temperature 100(2)
_diffrn_detector_area_resol_mean 15.9890
_diffrn_measured_fraction_theta_full 0.997
_diffrn_measured_fraction_theta_max 0.997
_diffrn_measurement_device_type 'Oxford Diffraction Xcalibur3 diffractometer equipped with a CCD detector'
_diffrn_measurement_method '\f and \w'
_diffrn_radiation_monochromator graphite
_diffrn_radiation_source 'Enhance (Mo) X-ray Source'
_diffrn_radiation_type MoK\a
_diffrn_radiation_wavelength 0.71073
_diffrn_reflns_av_R_equivalents 0.0597
_diffrn_reflns_av_sigmaI/netI 0.0414
_diffrn_reflns_limit_h_max 10
_diffrn_reflns_limit_h_min -10
_diffrn_reflns_limit_k_max 16
_diffrn_reflns_limit_k_min -16
_diffrn_reflns_limit_l_max 19
_diffrn_reflns_limit_l_min -19
_diffrn_reflns_number 23290
_diffrn_reflns_theta_full 27.48
_diffrn_reflns_theta_max 27.48
_diffrn_reflns_theta_min 4.06
_diffrn_standards_decay_% <1
_diffrn_standards_number 0
_exptl_absorpt_coefficient_mu 0.800
_exptl_absorpt_correction_T_max 0.96211
_exptl_absorpt_correction_T_min 0.90131
_exptl_absorpt_correction_type numerical
_exptl_absorpt_process_details
;
Analytical numeric absorption correction using a multifaceted crystal model
based on expressions derived by R.C. Clark & J.S. Reid.  (Clark & Reid,
1995)
;
_exptl_crystal_colour blue
_exptl_crystal_density_diffrn 1.583
_exptl_crystal_density_method 'not measured'
_exptl_crystal_description prism
_exptl_crystal_F_000 780
_exptl_crystal_size_max 0.06957
_exptl_crystal_size_mid 0.04788
_exptl_crystal_size_min 0.02159
_refine_diff_density_max 0.706
_refine_diff_density_min -0.624
_refine_ls_extinction_method none
_refine_ls_goodness_of_fit_ref 1.235
_refine_ls_hydrogen_treatment constr
_refine_ls_matrix_type full
_refine_ls_number_parameters 217
_refine_ls_number_reflns 3685
_refine_ls_number_restraints 0
_refine_ls_restrained_S_all 1.235
_refine_ls_R_factor_all 0.0806
_refine_ls_R_factor_gt 0.0735
_refine_ls_shift/su_max 0.000
_refine_ls_shift/su_mean 0.000
_refine_ls_structure_factor_coef Fsqd
_refine_ls_weighting_details 'calc w=1/[\s^2^(Fo^2^)+(0.0298P)^2^+3.4547P] where P=(Fo^2^+2Fc^2^)/3'
_refine_ls_weighting_scheme calc
_refine_ls_wR_factor_gt 0.1231
_refine_ls_wR_factor_ref 0.1261
_reflns_number_gt 3483
_reflns_number_total 3685
_reflns_threshold_expression >2sigma(I)
_cod_data_source_file ac6210.cif
_cod_data_source_block I
_cod_original_sg_symbol_H-M 'P 21/c'
_cod_database_code 2207121
_cod_database_fobs_code 2207121

loop_
_symmetry_equiv_pos_as_xyz
'x, y, z'
'-x, y+1/2, -z+1/2'
'-x, -y, -z'
'x, -y-1/2, z-1/2'

loop_
_atom_site_label
_atom_site_fract_x
_atom_site_fract_y
_atom_site_fract_z
_atom_site_U_iso_or_equiv
_atom_site_adp_type
_atom_site_calc_flag
_atom_site_refinement_flags
_atom_site_occupancy
_atom_site_type_symbol
C1 0.4592(4) 0.3287(3) 0.0431(2) 0.0246(8) Uani d . 1 C
H1 0.3877 0.3511 -0.0047 0.029 Uiso calc R 1 H
C1P 0.0027(5) 0.2357(3) -0.0651(3) 0.0318(9) Uani d . 1 C
H1P -0.0425 0.2517 -0.1223 0.038 Uiso calc R 1 H
C2 0.6211(4) 0.3032(3) 0.0377(2) 0.0250(8) Uani d . 1 C
H2 0.6795 0.3039 -0.0129 0.030 Uiso calc R 1 H
C2P 0.0528(5) 0.1386(3) -0.0343(3) 0.0357(9) Uani d . 1 C
H2P1 0.0487 0.0733 -0.0652 0.043 Uiso calc R 1 H
C3 0.6780(4) 0.2767(3) 0.1216(2) 0.0204(7) Uani d . 1 C
H3 0.7852 0.2562 0.1398 0.025 Uiso calc R 1 H
C3P 0.1106(5) 0.1555(3) 0.0513(3) 0.0347(9) Uani d . 1 C
H3P 0.1553 0.1018 0.0892 0.042 Uiso calc R 1 H
C4 0.1725(4) 0.1162(3) 0.2737(2) 0.0236(7) Uani d . 1 C
H4 0.0600 0.1077 0.2601 0.028 Uiso calc R 1 H
C5 0.2689(4) 0.0447(3) 0.3205(2) 0.0242(8) Uani d . 1 C
H5 0.2373 -0.0206 0.3449 0.029 Uiso calc R 1 H
C6 0.4209(4) 0.0876(3) 0.3247(2) 0.0198(7) Uani d . 1 C
H6 0.5154 0.0566 0.3527 0.024 Uiso calc R 1 H
C7 0.3324(4) 0.5044(3) 0.3277(2) 0.0231(7) Uani d . 1 C
H7 0.2439 0.5519 0.3208 0.028 Uiso calc R 1 H
C8 0.4679(5) 0.5189(3) 0.3864(2) 0.0276(8) Uani d . 1 C
H8 0.4895 0.5760 0.4259 0.033 Uiso calc R 1 H
C9 0.5641(4) 0.4308(3) 0.3736(2) 0.0238(8) Uani d . 1 C
H9 0.6663 0.4166 0.4034 0.029 Uiso calc R 1 H
B1 0.5452(4) 0.2653(3) 0.2711(3) 0.0189(8) Uani d . 1 B
H1A 0.6515 0.2421 0.2997 0.023 Uiso calc R 1 H
Cl1 0.15575(10) 0.50236(6) 0.10803(6) 0.0233(2) Uani d . 1 Cl
N1 0.4191(3) 0.3172(2) 0.12504(19) 0.0193(6) Uani d . 1 N
N1P 0.0958(3) 0.2579(2) 0.0744(2) 0.0245(7) Uani d . 1 N
N2 0.2585(3) 0.1994(2) 0.24962(19) 0.0204(6) Uani d . 1 N
N2P 0.0299(3) 0.3044(2) 0.0014(2) 0.0263(7) Uani d . 1 N
H2P 0.0070 0.3724 -0.0025 0.032 Uiso calc R 1 H
N3 0.3445(3) 0.4151(2) 0.28310(19) 0.0199(6) Uani d . 1 N
N4 0.5553(3) 0.2849(2) 0.17325(18) 0.0167(6) Uani d . 1 N
N5 0.4130(3) 0.1811(2) 0.28234(19) 0.0186(6) Uani d . 1 N
N6 0.4876(3) 0.3695(2) 0.31211(18) 0.0182(6) Uani d . 1 N
O1 0.0209(3) 0.3479(2) 0.23693(17) 0.0276(6) Uani d . 1 O
V1 0.18486(7) 0.34220(5) 0.18852(4) 0.02002(16) Uani d . 1 V

loop_
_atom_site_aniso_label
_atom_site_aniso_U_11
_atom_site_aniso_U_22
_atom_site_aniso_U_33
_atom_site_aniso_U_12
_atom_site_aniso_U_13
_atom_site_aniso_U_23
C1 0.0246(18) 0.0283(19) 0.0204(18) -0.0017(15) -0.0008(14) 0.0065(15)
C1P 0.029(2) 0.035(2) 0.031(2) -0.0009(17) 0.0006(16) -0.0033(17)
C2 0.0258(18) 0.0270(18) 0.0231(19) -0.0037(15) 0.0066(15) 0.0010(15)
C2P 0.039(2) 0.033(2) 0.035(2) 0.0007(18) -0.0001(18) -0.0089(18)
C3 0.0184(16) 0.0158(16) 0.0271(19) -0.0012(12) 0.0025(14) -0.0013(14)
C3P 0.036(2) 0.028(2) 0.039(2) 0.0024(17) -0.0045(18) -0.0031(18)
C4 0.0214(17) 0.0193(17) 0.030(2) -0.0029(13) 0.0046(15) 0.0038(15)
C5 0.0305(19) 0.0168(16) 0.0264(19) 0.0000(14) 0.0091(16) 0.0019(14)
C6 0.0259(17) 0.0148(15) 0.0188(17) 0.0047(13) 0.0018(14) 0.0020(13)
C7 0.0282(18) 0.0178(16) 0.0238(18) 0.0040(14) 0.0048(15) 0.0038(14)
C8 0.042(2) 0.0198(18) 0.0212(18) 0.0006(15) 0.0013(16) -0.0002(14)
C9 0.0316(19) 0.0209(17) 0.0180(17) -0.0006(14) -0.0036(14) 0.0024(14)
B1 0.0173(17) 0.0175(18) 0.021(2) 0.0008(14) -0.0023(15) 0.0019(15)
Cl1 0.0214(4) 0.0187(4) 0.0288(5) 0.0014(3) -0.0030(3) 0.0053(3)
N1 0.0162(13) 0.0211(15) 0.0199(15) 0.0001(11) -0.0028(11) 0.0045(11)
N1P 0.0192(14) 0.0196(14) 0.0340(18) -0.0007(12) -0.0024(13) 0.0013(13)
N2 0.0165(13) 0.0180(14) 0.0264(16) 0.0010(11) -0.0001(12) 0.0025(12)
N2P 0.0238(16) 0.0239(15) 0.0306(17) -0.0014(12) -0.0019(13) -0.0008(13)
N3 0.0206(14) 0.0155(14) 0.0240(15) 0.0022(11) 0.0043(12) 0.0059(11)
N4 0.0142(13) 0.0140(13) 0.0215(15) -0.0011(10) -0.0013(11) 0.0004(11)
N5 0.0154(13) 0.0176(14) 0.0225(15) 0.0021(11) -0.0007(11) 0.0021(11)
N6 0.0200(14) 0.0168(13) 0.0175(14) 0.0004(11) -0.0007(11) -0.0006(11)
O1 0.0208(12) 0.0293(14) 0.0327(15) -0.0007(10) 0.0022(11) 0.0083(11)
V1 0.0150(3) 0.0178(3) 0.0268(3) 0.0008(2) -0.0012(2) 0.0042(2)

loop_
_atom_type_symbol
_atom_type_description
_atom_type_scat_dispersion_real
_atom_type_scat_dispersion_imag
_atom_type_scat_source
C C 0.0033 0.0016 'International Tables Vol C Tables 4.2.6.8 and 6.1.1.4'
H H 0.0000 0.0000 'International Tables Vol C Tables 4.2.6.8 and 6.1.1.4'
B B 0.0013 0.0007 'International Tables Vol C Tables 4.2.6.8 and 6.1.1.4'
Cl Cl 0.1484 0.1585 'International Tables Vol C Tables 4.2.6.8 and 6.1.1.4'
N N 0.0061 0.0033 'International Tables Vol C Tables 4.2.6.8 and 6.1.1.4'
O O 0.0106 0.0060 'International Tables Vol C Tables 4.2.6.8 and 6.1.1.4'
V V 0.3005 0.5294 'International Tables Vol C Tables 4.2.6.8 and 6.1.1.4'

loop_
_geom_angle_atom_site_label_1
_geom_angle_atom_site_label_2
_geom_angle_atom_site_label_3
_geom_angle
_geom_angle_publ_flag
N1 C1 C2 110.3(3) ?
N1 C1 H1 124.8 ?
C2 C1 H1 124.8 ?
N2P C1P C2P 106.7(4) ?
N2P C1P H1P 126.7 ?
C2P C1P H1P 126.7 ?
C3 C2 C1 105.1(3) ?
C3 C2 H2 127.4 ?
C1 C2 H2 127.4 ?
C1P C2P C3P 105.3(4) ?
C1P C2P H2P1 127.4 ?
C3P C2P H2P1 127.4 ?
N4 C3 C2 108.2(3) ?
N4 C3 H3 125.9 ?
C2 C3 H3 125.9 ?
N1P C3P C2P 111.5(4) ?
N1P C3P H3P 124.2 ?
C2P C3P H3P 124.2 ?
N2 C4 C5 110.9(3) ?
N2 C4 H4 124.6 ?
C5 C4 H4 124.6 ?
C4 C5 C6 105.3(3) ?
C4 C5 H5 127.3 ?
C6 C5 H5 127.3 ?
N5 C6 C5 108.3(3) ?
N5 C6 H6 125.9 ?
C5 C6 H6 125.9 ?
N3 C7 C8 110.7(3) ?
N3 C7 H7 124.6 ?
C8 C7 H7 124.6 ?
C9 C8 C7 104.4(3) ?
C9 C8 H8 127.8 ?
C7 C8 H8 127.8 ?
N6 C9 C8 108.2(3) ?
N6 C9 H9 125.9 ?
C8 C9 H9 125.9 ?
N4 B1 N5 108.4(3) ?
N4 B1 N6 107.8(3) ?
N5 B1 N6 106.8(3) ?
N4 B1 H1A 111.2 ?
N5 B1 H1A 111.2 ?
N6 B1 H1A 111.2 ?
C1 N1 N4 106.5(3) ?
C1 N1 V1 132.7(2) ?
N4 N1 V1 120.8(2) ?
N2P N1P C3P 103.8(3) ?
N2P N1P V1 124.1(2) ?
C3P N1P V1 131.4(3) ?
C4 N2 N5 106.0(3) ?
C4 N2 V1 130.7(2) ?
N5 N2 V1 122.9(2) ?
N1P N2P C1P 112.7(3) ?
N1P N2P H2P 123.7 ?
C1P N2P H2P 123.7 ?
C7 N3 N6 106.8(3) ?
C7 N3 V1 131.2(2) ?
N6 N3 V1 122.0(2) ?
C3 N4 N1 109.8(3) ?
C3 N4 B1 132.1(3) ?
N1 N4 B1 118.1(3) ?
C6 N5 N2 109.5(3) ?
C6 N5 B1 130.3(3) ?
N2 N5 B1 120.1(3) ?
C9 N6 N3 109.9(3) ?
C9 N6 B1 129.1(3) ?
N3 N6 B1 121.0(3) ?
O1 V1 N2 93.40(12) y
O1 V1 N3 100.02(13) y
N2 V1 N3 85.41(11) y
O1 V1 N1P 98.67(13) y
N2 V1 N1P 90.56(11) y
N3 V1 N1P 161.07(11) y
O1 V1 N1 174.28(12) y
N2 V1 N1 81.00(11) y
N3 V1 N1 80.81(11) y
N1P V1 N1 80.29(11) y
O1 V1 Cl1 98.55(10) y
N2 V1 Cl1 167.98(8) y
N3 V1 Cl1 91.19(8) y
N1P V1 Cl1 88.94(9) y
N1 V1 Cl1 87.08(8) y

loop_
_geom_bond_atom_site_label_1
_geom_bond_atom_site_label_2
_geom_bond_distance
_geom_bond_publ_flag
C1 N1 1.337(5) ?
C1 C2 1.395(5) ?
C1 H1 0.9500 ?
C1P N2P 1.344(5) ?
C1P C2P 1.367(6) ?
C1P H1P 0.9500 ?
C2 C3 1.378(5) ?
C2 H2 0.9500 ?
C2P C3P 1.381(6) ?
C2P H2P1 0.9500 ?
C3 N4 1.348(4) ?
C3 H3 0.9500 ?
C3P N1P 1.346(5) ?
C3P H3P 0.9500 ?
C4 N2 1.339(4) ?
C4 C5 1.372(5) ?
C4 H4 0.9500 ?
C5 C6 1.373(5) ?
C5 H5 0.9500 ?
C6 N5 1.347(4) ?
C6 H6 0.9500 ?
C7 N3 1.327(4) ?
C7 C8 1.398(5) ?
C7 H7 0.9500 ?
C8 C9 1.393(5) ?
C8 H8 0.9500 ?
C9 N6 1.342(4) ?
C9 H9 0.9500 ?
B1 N4 1.533(5) ?
B1 N5 1.549(5) ?
B1 N6 1.550(5) ?
B1 H1A 1.0000 ?
Cl1 V1 2.3708(10) y
N1 N4 1.366(4) ?
N1 V1 2.273(3) y
N1P N2P 1.343(4) ?
N1P V1 2.133(3) y
N2 N5 1.363(4) ?
N2 V1 2.100(3) y
N2P H2P 0.8800 ?
N3 N6 1.365(4) ?
N3 V1 2.101(3) y
O1 V1 1.609(3) y

loop_
_geom_torsion_atom_site_label_1
_geom_torsion_atom_site_label_2
_geom_torsion_atom_site_label_3
_geom_torsion_atom_site_label_4
_geom_torsion
N1 C1 C2 C3 -0.7(4)
N2P C1P C2P C3P -0.7(4)
C1 C2 C3 N4 0.8(4)
C1P C2P C3P N1P 1.0(5)
N2 C4 C5 C6 0.0(4)
C4 C5 C6 N5 0.4(4)
N3 C7 C8 C9 0.1(4)
C7 C8 C9 N6 -0.5(4)
C2 C1 N1 N4 0.4(4)
C2 C1 N1 V1 179.9(2)
C2P C3P N1P N2P -0.8(4)
C2P C3P N1P V1 -171.3(3)
C5 C4 N2 N5 -0.4(4)
C5 C4 N2 V1 -173.2(2)
C3P N1P N2P C1P 0.4(4)
V1 N1P N2P C1P 171.7(2)
C2P C1P N2P N1P 0.2(4)
C8 C7 N3 N6 0.3(4)
C8 C7 N3 V1 177.9(2)
C2 C3 N4 N1 -0.6(4)
C2 C3 N4 B1 179.7(3)
C1 N1 N4 C3 0.1(4)
V1 N1 N4 C3 -179.5(2)
C1 N1 N4 B1 179.9(3)
V1 N1 N4 B1 0.4(4)
N5 B1 N4 C3 -122.8(4)
N6 B1 N4 C3 121.9(3)
N5 B1 N4 N1 57.5(4)
N6 B1 N4 N1 -57.8(4)
C5 C6 N5 N2 -0.7(4)
C5 C6 N5 B1 176.3(3)
C4 N2 N5 C6 0.7(4)
V1 N2 N5 C6 174.2(2)
C4 N2 N5 B1 -176.7(3)
V1 N2 N5 B1 -3.2(4)
N4 B1 N5 C6 124.2(4)
N6 B1 N5 C6 -119.8(4)
N4 B1 N5 N2 -59.0(4)
N6 B1 N5 N2 56.9(4)
C8 C9 N6 N3 0.7(4)
C8 C9 N6 B1 177.1(3)
C7 N3 N6 C9 -0.6(4)
V1 N3 N6 C9 -178.5(2)
C7 N3 N6 B1 -177.4(3)
V1 N3 N6 B1 4.8(4)
N4 B1 N6 C9 -117.8(4)
N5 B1 N6 C9 125.8(3)
N4 B1 N6 N3 58.2(4)
N5 B1 N6 N3 -58.1(4)
C4 N2 V1 O1 34.4(3)
N5 N2 V1 O1 -137.3(3)
C4 N2 V1 N3 134.2(3)
N5 N2 V1 N3 -37.5(3)
C4 N2 V1 N1P -64.3(3)
N5 N2 V1 N1P 124.0(3)
C4 N2 V1 N1 -144.4(3)
N5 N2 V1 N1 43.9(3)
C4 N2 V1 Cl1 -151.9(3)
N5 N2 V1 Cl1 36.4(6)
C7 N3 V1 O1 -48.1(3)
N6 N3 V1 O1 129.1(2)
C7 N3 V1 N2 -140.8(3)
N6 N3 V1 N2 36.5(2)
C7 N3 V1 N1P 141.0(4)
N6 N3 V1 N1P -41.8(5)
C7 N3 V1 N1 137.6(3)
N6 N3 V1 N1 -45.1(2)
C7 N3 V1 Cl1 50.8(3)
N6 N3 V1 Cl1 -132.0(2)
N2P N1P V1 O1 88.4(3)
C3P N1P V1 O1 -102.8(4)
N2P N1P V1 N2 -178.0(3)
C3P N1P V1 N2 -9.3(4)
N2P N1P V1 N3 -100.6(4)
C3P N1P V1 N3 68.1(5)
N2P N1P V1 N1 -97.3(3)
C3P N1P V1 N1 71.5(4)
N2P N1P V1 Cl1 -10.1(3)
C3P N1P V1 Cl1 158.7(3)
C1 N1 V1 O1 125.4(12)
N4 N1 V1 O1 -55.2(13)
C1 N1 V1 N2 137.4(3)
N4 N1 V1 N2 -43.2(2)
C1 N1 V1 N3 -135.8(3)
N4 N1 V1 N3 43.6(2)
C1 N1 V1 N1P 45.3(3)
N4 N1 V1 N1P -135.3(2)
C1 N1 V1 Cl1 -44.1(3)
N4 N1 V1 Cl1 135.2(2)
